data_1518580
loop_
_publ_author_name
'Kumar, N. N. Bhuvan'
'Kuznetsov, Dmitry M.'
'Kutateladze, Andrei G.'

_publ_section_title
;
 Intramolecular Cycloadditions of Photogenerated Azaxylylenes with
 Oxadiazoles Provide Direct Access to Versatile Polyheterocyclic
 Ketopiperazines Containing a Spiro-oxirane Moiety.
;
_journal_issue 3
_journal_name_full 'Organic letters'
_journal_page_first 438
_journal_page_last 441
_journal_paper_doi 10.1021/ol5033909
_journal_volume 17
_journal_year 2015
_chemical_formula_moiety 'C25 H19 N3 O4'
_chemical_formula_sum 'C25 H19 N3 O4'
_chemical_formula_weight 425.43
_space_group_IT_number 2
_symmetry_cell_setting triclinic
_symmetry_space_group_name_Hall '-P 1'
_symmetry_space_group_name_H-M 'P -1'
_atom_sites_solution_hydrogens geom
_atom_sites_solution_primary direct
_atom_sites_solution_secondary difmap
_audit_creation_method SHELXL-97
_cell_angle_alpha 100.5630(10)
_cell_angle_beta 95.5650(10)
_cell_angle_gamma 90.1010(10)
_cell_formula_units_Z 4
_cell_length_a 8.21220(10)
_cell_length_b 14.1107(3)
_cell_length_c 17.9598(3)
_cell_measurement_reflns_used 9792
_cell_measurement_temperature 296(2)
_cell_measurement_theta_max 24.59
_cell_measurement_theta_min 2.32
_cell_volume 2035.86(6)
_computing_cell_refinement 'Bruker SAINT'
_computing_data_collection 'Bruker APEX2'
_computing_data_reduction 'Bruker SAINT'
_computing_molecular_graphics 'Bruker SHELXTL'
_computing_publication_material 'Bruker SHELXTL'
_computing_structure_refinement 'SHELXL-97 (Sheldrick, 2008)'
_computing_structure_solution 'SHELXS-97 (Sheldrick, 2008)'
_diffrn_ambient_temperature 296(2)
_diffrn_detector_area_resol_mean 8.33
_diffrn_measured_fraction_theta_full 0.997
_diffrn_measured_fraction_theta_max 0.997
_diffrn_measurement_device_type 'Bruker D8 APEX II Diffractometer'
_diffrn_measurement_method '\f and \w scans'
_diffrn_radiation_monochromator graphite
_diffrn_radiation_source 'fine-focus sealed tube'
_diffrn_radiation_type MoK\a
_diffrn_radiation_wavelength 0.71073
_diffrn_reflns_av_R_equivalents 0.0320
_diffrn_reflns_av_sigmaI/netI 0.0150
_diffrn_reflns_limit_h_max 9
_diffrn_reflns_limit_h_min -9
_diffrn_reflns_limit_k_max 16
_diffrn_reflns_limit_k_min -16
_diffrn_reflns_limit_l_max 21
_diffrn_reflns_limit_l_min -21
_diffrn_reflns_number 110123
_diffrn_reflns_theta_full 25.33
_diffrn_reflns_theta_max 25.33
_diffrn_reflns_theta_min 1.16
_exptl_absorpt_coefficient_mu 0.096
_exptl_absorpt_correction_T_max 0.9924
_exptl_absorpt_correction_T_min 0.9491
_exptl_absorpt_correction_type multi-scan
_exptl_crystal_colour colourless
_exptl_crystal_density_diffrn 1.388
_exptl_crystal_density_method 'not measured'
_exptl_crystal_description Plate
_exptl_crystal_F_000 888
_exptl_crystal_size_max 0.55
_exptl_crystal_size_mid 0.26
_exptl_crystal_size_min 0.08
_refine_diff_density_max 0.251
_refine_diff_density_min -0.215
_refine_diff_density_rms 0.049
_refine_ls_extinction_method none
_refine_ls_goodness_of_fit_ref 1.078
_refine_ls_matrix_type full
_refine_ls_number_parameters 579
_refine_ls_number_reflns 7393
_refine_ls_number_restraints 0
_refine_ls_restrained_S_all 1.078
_refine_ls_R_factor_all 0.0550
_refine_ls_R_factor_gt 0.0444
_refine_ls_shift/su_max 0.000
_refine_ls_shift/su_mean 0.000
_refine_ls_structure_factor_coef Fsqd
_refine_ls_weighting_details 'calc w=1/[\s^2^(Fo^2^)+(0.0545P)^2^+0.9617P] where P=(Fo^2^+2Fc^2^)/3'
_refine_ls_weighting_scheme calc
_refine_ls_wR_factor_gt 0.1134
_refine_ls_wR_factor_ref 0.1207
_reflns_number_gt 6121
_reflns_number_total 7393
_reflns_threshold_expression >2sigma(I)
_cod_data_source_file ol5033909_si_001.cif
_cod_data_source_block Compound13
_cod_depositor_comments
;
The following automatic conversions were performed:

'_symmetry_cell_setting' value 'Triclinic' changed to 'triclinic'
according to
/home/saulius/struct/COD-crude-data--automatic-downloads/rss-feeds/ACS/lib/dictionaries/cif_core.dic
dictionary named 'cif_core.dic' version 2.4.2 from 2011-04-26.

Automatic conversion script
Id: cif_fix_values 2935 2014-11-11 08:27:57Z andrius 

 Adding full bibliography for 1518573--1518580.cif.
;
_cod_original_sg_symbol_H-M 'P-1   '
_cod_database_code 1518580

loop_
_symmetry_equiv_pos_as_xyz
'x, y, z'
'-x, -y, -z'

loop_
_atom_site_label
_atom_site_type_symbol
_atom_site_fract_x
_atom_site_fract_y
_atom_site_fract_z
_atom_site_U_iso_or_equiv
_atom_site_adp_type
_atom_site_occupancy
_atom_site_symmetry_multiplicity
_atom_site_calc_flag
_atom_site_refinement_flags
O1 O 0.59563(18) 1.08452(10) 0.23568(10) 0.0576(4) Uani 1 1 d .
O2 O 0.45580(15) 0.79719(10) 0.05143(8) 0.0413(3) Uani 1 1 d .
O3 O -0.00857(14) 0.76926(8) 0.15549(8) 0.0339(3) Uani 1 1 d .
H3 H 0.0525 0.7254 0.1632 0.051 Uiso 1 1 calc R
O4 O 0.31727(17) 1.13792(9) 0.16018(9) 0.0492(4) Uani 1 1 d .
O5 O 0.57382(14) 0.26979(8) 0.15275(7) 0.0324(3) Uani 1 1 d .
H5 H 0.5163 0.2261 0.1611 0.049 Uiso 1 1 calc R
O6 O 0.06422(15) 0.30115(10) 0.05128(8) 0.0424(3) Uani 1 1 d .
O7 O 0.00538(18) 0.58313(11) 0.24060(10) 0.0586(4) Uani 1 1 d .
O8 O 0.25250(18) 0.63921(9) 0.16666(9) 0.0501(4) Uani 1 1 d .
N1 N 0.50762(17) 0.92796(10) 0.20394(9) 0.0316(3) Uani 1 1 d .
N2 N 0.19647(17) 0.99711(9) 0.17043(8) 0.0285(3) Uani 1 1 d .
C201 C 0.08007(19) 0.84117(11) 0.13343(10) 0.0269(4) Uani 1 1 d .
N4 N 0.07911(17) 0.42711(10) 0.20571(9) 0.0320(3) Uani 1 1 d .
C200 C 0.37632(19) 0.40173(11) 0.19655(10) 0.0256(3) Uani 1 1 d .
N6 N 0.37704(17) 0.49813(9) 0.17474(8) 0.0282(3) Uani 1 1 d .
C1 C 0.1331(4) 0.9229(2) 0.43100(14) 0.0763(8) Uani 1 1 d .
H1 H 0.1213 0.9273 0.4825 0.092 Uiso 1 1 calc R
C2 C 0.1229(4) 1.0037(2) 0.39882(15) 0.0768(8) Uani 1 1 d .
H2 H 0.1042 1.0630 0.4287 0.092 Uiso 1 1 calc R
C3 C 0.1402(3) 0.99797(16) 0.32223(12) 0.0513(5) Uani 1 1 d .
H3A H 0.1304 1.0531 0.3007 0.062 Uiso 1 1 calc R
C4 C 0.1720(2) 0.91070(13) 0.27765(10) 0.0320(4) Uani 1 1 d .
C5 C 0.20697(19) 0.90274(11) 0.19544(10) 0.0257(3) Uani 1 1 d .
C6 C 0.37154(19) 0.85984(12) 0.17846(10) 0.0268(4) Uani 1 1 d .
H6 H 0.3883 0.8061 0.2058 0.032 Uiso 1 1 calc R
C7 C 0.6654(2) 0.88947(15) 0.23020(11) 0.0393(4) Uani 1 1 d .
H7A H 0.7486 0.9401 0.2374 0.047 Uiso 1 1 calc R
H7B H 0.6960 0.8378 0.1909 0.047 Uiso 1 1 calc R
C8 C 0.6626(2) 0.85190(16) 0.30299(11) 0.0422(5) Uani 1 1 d .
C9 C 0.5962(3) 0.9033(2) 0.36526(14) 0.0699(8) Uani 1 1 d .
H9 H 0.5487 0.9625 0.3625 0.084 Uiso 1 1 calc R
C10 C 0.5998(4) 0.8670(3) 0.43177(16) 0.0935(11) Uani 1 1 d .
H10 H 0.5544 0.9016 0.4737 0.112 Uiso 1 1 calc R
C11 C 0.6709(4) 0.7794(3) 0.43595(19) 0.0903(10) Uani 1 1 d .
H11 H 0.6721 0.7546 0.4806 0.108 Uiso 1 1 calc R
C12 C -0.2636(2) 0.98655(16) 0.05268(12) 0.0458(5) Uani 1 1 d .
H12 H -0.3666 0.9805 0.0255 0.055 Uiso 1 1 calc R
C13 C -0.1911(2) 1.07681(16) 0.07616(13) 0.0462(5) Uani 1 1 d .
H13 H -0.2472 1.1307 0.0654 0.055 Uiso 1 1 calc R
C14 C -0.0370(2) 1.08887(14) 0.11521(12) 0.0401(4) Uani 1 1 d .
H14 H 0.0128 1.1495 0.1302 0.048 Uiso 1 1 calc R
C15 C 0.0401(2) 1.00665(12) 0.13113(10) 0.0297(4) Uani 1 1 d .
C16 C 0.3253(2) 1.05819(12) 0.17796(11) 0.0337(4) Uani 1 1 d .
C17 C 0.4897(2) 1.02377(13) 0.20983(11) 0.0364(4) Uani 1 1 d .
C18 C 0.7341(3) 0.76471(17) 0.30874(14) 0.0551(6) Uani 1 1 d .
H18 H 0.7795 0.7296 0.2670 0.066 Uiso 1 1 calc R
C19 C 0.7392(4) 0.7290(2) 0.37509(18) 0.0767(8) Uani 1 1 d .
H19 H 0.7892 0.6706 0.3784 0.092 Uiso 1 1 calc R
N101 N 0.18573(17) 0.80356(10) 0.07453(8) 0.0300(3) Uani 1 1 d .
H20 H 0.1465 0.7741 0.0302 0.036 Uiso 1 1 calc R
C21 C 0.3477(2) 0.81737(12) 0.09318(10) 0.0290(4) Uani 1 1 d .
C22 C -0.0327(2) 0.91608(12) 0.10909(10) 0.0289(4) Uani 1 1 d .
C23 C -0.1852(2) 0.90492(14) 0.06900(11) 0.0381(4) Uani 1 1 d .
H23 H -0.2343 0.8442 0.0533 0.046 Uiso 1 1 calc R
C24 C 0.1605(3) 0.83580(19) 0.38706(14) 0.0612(6) Uani 1 1 d .
H24 H 0.1655 0.7805 0.4085 0.073 Uiso 1 1 calc R
C25 C 0.1809(3) 0.82946(15) 0.31121(12) 0.0451(5) Uani 1 1 d .
H25 H 0.2008 0.7699 0.2820 0.054 Uiso 1 1 calc R
C26 C -0.0125(4) 0.2793(3) 0.43680(19) 0.0838(9) Uani 1 1 d .
H26 H -0.0024 0.2558 0.4821 0.101 Uiso 1 1 calc R
C27 C -0.0937(4) 0.2263(2) 0.37340(18) 0.0737(8) Uani 1 1 d .
H27 H -0.1395 0.1666 0.3753 0.088 Uiso 1 1 calc R
C28 C -0.1084(3) 0.26081(17) 0.30639(14) 0.0537(6) Uani 1 1 d .
H28 H -0.1638 0.2238 0.2631 0.064 Uiso 1 1 calc R
C29 C -0.0422(2) 0.34962(15) 0.30211(11) 0.0405(5) Uani 1 1 d .
C30 C -0.0693(2) 0.38710(14) 0.22892(11) 0.0374(4) Uani 1 1 d .
H30A H -0.1127 0.3350 0.1888 0.045 Uiso 1 1 calc R
H30B H -0.1510 0.4368 0.2344 0.045 Uiso 1 1 calc R
C31 C 0.20361(19) 0.35964(12) 0.17872(10) 0.0271(4) Uani 1 1 d .
H31 H 0.1977 0.3046 0.2047 0.033 Uiso 1 1 calc R
C32 C 0.5163(2) 0.50934(12) 0.13505(10) 0.0294(4) Uani 1 1 d .
C33 C 0.5869(2) 0.59246(13) 0.12145(12) 0.0403(5) Uani 1 1 d .
H33 H 0.5451 0.6528 0.1387 0.048 Uiso 1 1 calc R
C34 C 0.7230(2) 0.58196(15) 0.08087(13) 0.0460(5) Uani 1 1 d .
H34 H 0.7746 0.6366 0.0713 0.055 Uiso 1 1 calc R
C35 C 0.7834(2) 0.49231(16) 0.05446(12) 0.0457(5) Uani 1 1 d .
H35 H 0.8737 0.4873 0.0266 0.055 Uiso 1 1 calc R
C36 C 0.7113(2) 0.40945(14) 0.06889(11) 0.0375(4) Uani 1 1 d .
H36 H 0.7523 0.3490 0.0511 0.045 Uiso 1 1 calc R
C37 C 0.57769(19) 0.41889(12) 0.11014(10) 0.0274(4) Uani 1 1 d .
C38 C 0.4501(2) 0.40484(13) 0.27767(10) 0.0306(4) Uani 1 1 d .
C39 C 0.5211(3) 0.48769(16) 0.32173(12) 0.0523(5) Uani 1 1 d .
H39 H 0.5252 0.5438 0.3017 0.063 Uiso 1 1 calc R
C40 C 0.5862(4) 0.4873(2) 0.39573(15) 0.0760(8) Uani 1 1 d .
H40 H 0.6324 0.5438 0.4252 0.091 Uiso 1 1 calc R
C41 C 0.5838(3) 0.4059(2) 0.42623(14) 0.0687(7) Uani 1 1 d .
H41 H 0.6292 0.4064 0.4758 0.082 Uiso 1 1 calc R
C42 C 0.5139(3) 0.32366(19) 0.38296(13) 0.0585(6) Uani 1 1 d .
H42 H 0.5106 0.2678 0.4034 0.070 Uiso 1 1 calc R
C43 C 0.4482(3) 0.32255(15) 0.30938(12) 0.0449(5) Uani 1 1 d .
H43 H 0.4019 0.2657 0.2805 0.054 Uiso 1 1 calc R
C44 C 0.47537(19) 0.34249(11) 0.13273(10) 0.0262(4) Uani 1 1 d .
N100 N 0.34422(17) 0.30689(10) 0.07388(8) 0.0294(3) Uani 1 1 d .
H45 H 0.3640 0.2789 0.0290 0.035 Uiso 1 1 calc R
C46 C 0.1902(2) 0.31986(11) 0.09299(10) 0.0287(4) Uani 1 1 d .
C47 C 0.0553(4) 0.3682(3) 0.43420(16) 0.0844(9) Uani 1 1 d .
H47 H 0.1112 0.4043 0.4778 0.101 Uiso 1 1 calc R
C48 C 0.0404(3) 0.4039(2) 0.36666(14) 0.0636(7) Uani 1 1 d .
H48 H 0.0857 0.4638 0.3650 0.076 Uiso 1 1 calc R
C49 C 0.1004(2) 0.52331(13) 0.21381(11) 0.0366(4) Uani 1 1 d .
C50 C 0.2520(2) 0.55904(12) 0.18308(11) 0.0339(4) Uani 1 1 d .

loop_
_atom_site_aniso_label
_atom_site_aniso_U_11
_atom_site_aniso_U_22
_atom_site_aniso_U_33
_atom_site_aniso_U_23
_atom_site_aniso_U_13
_atom_site_aniso_U_12
O1 0.0390(8) 0.0384(8) 0.0890(12) 0.0029(8) -0.0080(8) -0.0155(6)
O2 0.0303(7) 0.0467(8) 0.0456(8) -0.0002(6) 0.0134(6) 0.0002(6)
O3 0.0257(6) 0.0220(6) 0.0561(8) 0.0114(6) 0.0062(6) -0.0023(5)
O4 0.0456(8) 0.0268(7) 0.0774(11) 0.0196(7) -0.0022(7) -0.0096(6)
O5 0.0248(6) 0.0220(6) 0.0519(8) 0.0107(5) 0.0046(5) 0.0041(5)
O6 0.0278(7) 0.0480(8) 0.0460(8) -0.0001(6) -0.0061(6) -0.0004(6)
O7 0.0444(8) 0.0425(8) 0.0881(12) 0.0014(8) 0.0234(8) 0.0161(7)
O8 0.0487(8) 0.0266(7) 0.0804(11) 0.0196(7) 0.0147(7) 0.0119(6)
N1 0.0227(7) 0.0311(8) 0.0401(8) 0.0061(6) -0.0006(6) -0.0038(6)
N2 0.0272(7) 0.0197(7) 0.0394(8) 0.0078(6) 0.0033(6) -0.0010(5)
C201 0.0226(8) 0.0222(8) 0.0357(9) 0.0037(7) 0.0043(7) -0.0020(6)
N4 0.0235(7) 0.0324(8) 0.0406(9) 0.0062(6) 0.0070(6) 0.0036(6)
C200 0.0230(8) 0.0196(8) 0.0350(9) 0.0069(7) 0.0034(7) 0.0009(6)
N6 0.0256(7) 0.0191(7) 0.0408(8) 0.0078(6) 0.0040(6) 0.0022(5)
C1 0.096(2) 0.099(2) 0.0404(13) 0.0167(14) 0.0264(14) 0.0193(17)
C2 0.111(2) 0.0698(18) 0.0500(15) 0.0012(13) 0.0295(15) 0.0281(16)
C3 0.0657(14) 0.0434(12) 0.0456(12) 0.0046(9) 0.0155(10) 0.0137(10)
C4 0.0269(9) 0.0335(9) 0.0359(10) 0.0059(8) 0.0050(7) 0.0005(7)
C5 0.0249(8) 0.0184(8) 0.0346(9) 0.0062(7) 0.0034(7) -0.0009(6)
C6 0.0230(8) 0.0235(8) 0.0348(9) 0.0075(7) 0.0030(7) -0.0013(6)
C7 0.0241(9) 0.0448(11) 0.0486(11) 0.0083(9) 0.0016(8) 0.0003(8)
C8 0.0272(9) 0.0548(12) 0.0429(11) 0.0088(9) -0.0050(8) -0.0007(8)
C9 0.0649(16) 0.096(2) 0.0466(14) 0.0094(13) -0.0004(12) 0.0288(15)
C10 0.077(2) 0.157(3) 0.0464(16) 0.0179(18) 0.0080(14) 0.030(2)
C11 0.0701(19) 0.141(3) 0.072(2) 0.057(2) -0.0021(16) 0.004(2)
C12 0.0288(10) 0.0577(13) 0.0530(13) 0.0180(10) -0.0007(9) 0.0100(9)
C13 0.0404(11) 0.0472(12) 0.0584(13) 0.0265(10) 0.0105(10) 0.0173(9)
C14 0.0394(11) 0.0293(9) 0.0553(12) 0.0155(9) 0.0085(9) 0.0068(8)
C15 0.0268(9) 0.0265(9) 0.0377(10) 0.0094(7) 0.0060(7) 0.0021(7)
C16 0.0353(10) 0.0229(9) 0.0425(10) 0.0050(7) 0.0033(8) -0.0062(7)
C17 0.0319(10) 0.0314(10) 0.0446(11) 0.0044(8) 0.0031(8) -0.0080(8)
C18 0.0502(13) 0.0561(14) 0.0585(14) 0.0146(11) -0.0046(11) 0.0000(11)
C19 0.0709(18) 0.083(2) 0.084(2) 0.0419(17) -0.0058(16) 0.0015(15)
N101 0.0264(7) 0.0276(7) 0.0332(8) -0.0010(6) 0.0019(6) 0.0003(6)
C21 0.0273(9) 0.0220(8) 0.0386(10) 0.0061(7) 0.0067(7) 0.0008(6)
C22 0.0251(8) 0.0276(9) 0.0350(9) 0.0065(7) 0.0057(7) 0.0024(7)
C23 0.0279(9) 0.0406(11) 0.0446(11) 0.0063(8) 0.0011(8) -0.0003(8)
C24 0.0720(16) 0.0691(16) 0.0513(14) 0.0272(12) 0.0200(12) 0.0080(13)
C25 0.0534(12) 0.0405(11) 0.0449(12) 0.0131(9) 0.0122(9) 0.0021(9)
C26 0.0667(18) 0.126(3) 0.075(2) 0.059(2) 0.0120(15) 0.0112(18)
C27 0.0660(17) 0.0796(19) 0.088(2) 0.0466(17) 0.0135(16) 0.0064(14)
C28 0.0461(12) 0.0555(14) 0.0634(15) 0.0190(11) 0.0101(11) 0.0039(10)
C29 0.0260(9) 0.0551(12) 0.0422(11) 0.0112(9) 0.0078(8) 0.0040(8)
C30 0.0226(9) 0.0460(11) 0.0443(11) 0.0091(9) 0.0046(8) 0.0013(8)
C31 0.0217(8) 0.0232(8) 0.0372(9) 0.0074(7) 0.0032(7) 0.0017(6)
C32 0.0241(8) 0.0271(9) 0.0377(10) 0.0097(7) -0.0010(7) -0.0020(7)
C33 0.0386(10) 0.0273(9) 0.0568(12) 0.0150(9) 0.0002(9) -0.0035(8)
C34 0.0376(11) 0.0463(12) 0.0596(13) 0.0276(10) -0.0011(9) -0.0141(9)
C35 0.0328(10) 0.0589(13) 0.0502(12) 0.0202(10) 0.0089(9) -0.0080(9)
C36 0.0300(9) 0.0414(11) 0.0411(11) 0.0066(8) 0.0058(8) -0.0001(8)
C37 0.0226(8) 0.0273(8) 0.0323(9) 0.0071(7) -0.0007(7) -0.0013(6)
C38 0.0250(8) 0.0335(9) 0.0329(9) 0.0050(7) 0.0032(7) 0.0035(7)
C39 0.0626(14) 0.0477(12) 0.0426(12) 0.0043(10) -0.0068(10) -0.0118(10)
C40 0.095(2) 0.0750(19) 0.0472(14) -0.0018(13) -0.0200(14) -0.0203(16)
C41 0.0731(17) 0.095(2) 0.0349(12) 0.0116(13) -0.0090(11) 0.0047(15)
C42 0.0608(15) 0.0727(16) 0.0479(13) 0.0280(12) 0.0029(11) 0.0114(12)
C43 0.0492(12) 0.0444(12) 0.0422(11) 0.0134(9) -0.0008(9) 0.0037(9)
C44 0.0226(8) 0.0216(8) 0.0342(9) 0.0053(7) 0.0017(7) 0.0027(6)
N100 0.0263(7) 0.0265(7) 0.0331(8) -0.0002(6) 0.0027(6) -0.0006(6)
C46 0.0256(9) 0.0216(8) 0.0386(10) 0.0066(7) 0.0003(7) -0.0005(6)
C47 0.0706(19) 0.134(3) 0.0474(15) 0.0215(17) -0.0107(13) -0.0058(19)
C48 0.0583(15) 0.0830(18) 0.0483(14) 0.0117(12) -0.0003(11) -0.0140(13)
C49 0.0324(10) 0.0318(10) 0.0450(11) 0.0050(8) 0.0050(8) 0.0101(8)
C50 0.0342(10) 0.0238(9) 0.0433(11) 0.0053(8) 0.0031(8) 0.0058(7)

loop_
_atom_type_symbol
_atom_type_description
_atom_type_scat_dispersion_real
_atom_type_scat_dispersion_imag
_atom_type_scat_source
C C 0.0033 0.0016 'International Tables Vol C Tables 4.2.6.8 and 6.1.1.4'
H H 0.0000 0.0000 'International Tables Vol C Tables 4.2.6.8 and 6.1.1.4'
N N 0.0061 0.0033 'International Tables Vol C Tables 4.2.6.8 and 6.1.1.4'
O O 0.0106 0.0060 'International Tables Vol C Tables 4.2.6.8 and 6.1.1.4'

loop_
_geom_angle_atom_site_label_1
_geom_angle_atom_site_label_2
_geom_angle_atom_site_label_3
_geom_angle
C201 O3 H3 109.5
C44 O5 H5 109.5
C17 N1 C6 122.21(14)
C17 N1 C7 119.96(15)
C6 N1 C7 117.61(14)
C16 N2 C15 126.54(15)
C16 N2 C5 122.80(14)
C15 N2 C5 110.30(13)
O3 C201 N101 112.65(13)
O3 C201 C22 110.40(13)
N101 C201 C22 111.40(14)
O3 C201 C5 117.58(14)
N101 C201 C5 101.14(12)
C22 C201 C5 103.03(13)
C49 N4 C31 122.25(14)
C49 N4 C30 120.13(15)
C31 N4 C30 117.51(14)
N6 C200 C38 112.13(13)
N6 C200 C31 108.22(13)
C38 C200 C31 114.95(14)
N6 C200 C44 100.50(12)
C38 C200 C44 115.36(13)
C31 C200 C44 104.40(13)
C50 N6 C32 125.99(14)
C50 N6 C200 123.27(14)
C32 N6 C200 110.20(12)
C24 C1 C2 119.6(2)
C24 C1 H1 120.2
C2 C1 H1 120.2
C1 C2 C3 120.7(2)
C1 C2 H2 119.7
C3 C2 H2 119.7
C4 C3 C2 120.2(2)
C4 C3 H3A 119.9
C2 C3 H3A 119.9
C3 C4 C25 118.24(18)
C3 C4 C5 121.92(17)
C25 C4 C5 119.74(16)
N2 C5 C4 111.96(13)
N2 C5 C6 108.36(13)
C4 C5 C6 114.11(14)
N2 C5 C201 100.30(12)
C4 C5 C201 116.45(13)
C6 C5 C201 104.46(13)
N1 C6 C5 113.08(13)
N1 C6 C21 116.64(14)
C5 C6 C21 103.88(13)
N1 C6 H6 107.6
C5 C6 H6 107.6
C21 C6 H6 107.6
N1 C7 C8 113.69(15)
N1 C7 H7A 108.8
C8 C7 H7A 108.8
N1 C7 H7B 108.8
C8 C7 H7B 108.8
H7A C7 H7B 107.7
C9 C8 C18 118.9(2)
C9 C8 C7 122.1(2)
C18 C8 C7 119.03(19)
C8 C9 C10 120.1(3)
C8 C9 H9 119.9
C10 C9 H9 119.9
C11 C10 C9 119.9(3)
C11 C10 H10 120.0
C9 C10 H10 120.0
C19 C11 C10 120.3(3)
C19 C11 H11 119.9
C10 C11 H11 119.9
C13 C12 C23 120.92(19)
C13 C12 H12 119.5
C23 C12 H12 119.5
C14 C13 C12 121.44(18)
C14 C13 H13 119.3
C12 C13 H13 119.3
C13 C14 C15 117.05(18)
C13 C14 H14 121.5
C15 C14 H14 121.5
C22 C15 C14 121.98(17)
C22 C15 N2 108.56(14)
C14 C15 N2 129.46(16)
O4 C16 N2 123.61(17)
O4 C16 C17 119.46(16)
N2 C16 C17 116.93(15)
O1 C17 N1 125.22(18)
O1 C17 C16 117.69(17)
N1 C17 C16 117.03(15)
C19 C18 C8 121.1(3)
C19 C18 H18 119.5
C8 C18 H18 119.5
C11 C19 C18 119.7(3)
C11 C19 H19 120.1
C18 C19 H19 120.1
C21 N101 C201 116.53(14)
C21 N101 H20 121.7
C201 N101 H20 121.7
O2 C21 N101 127.06(17)
O2 C21 C6 126.14(16)
N101 C21 C6 106.75(14)
C23 C22 C15 120.35(16)
C23 C22 C201 129.60(16)
C15 C22 C201 110.03(14)
C22 C23 C12 118.24(18)
C22 C23 H23 120.9
C12 C23 H23 120.9
C1 C24 C25 120.2(2)
C1 C24 H24 119.9
C25 C24 H24 119.9
C24 C25 C4 121.0(2)
C24 C25 H25 119.5
C4 C25 H25 119.5
C27 C26 C47 120.1(3)
C27 C26 H26 119.9
C47 C26 H26 119.9
C26 C27 C28 120.0(3)
C26 C27 H27 120.0
C28 C27 H27 120.0
C27 C28 C29 121.1(3)
C27 C28 H28 119.4
C29 C28 H28 119.4
C48 C29 C28 118.9(2)
C48 C29 C30 121.6(2)
C28 C29 C30 119.41(19)
N4 C30 C29 113.98(15)
N4 C30 H30A 108.8
C29 C30 H30A 108.8
N4 C30 H30B 108.8
C29 C30 H30B 108.8
H30A C30 H30B 107.7
N4 C31 C200 113.31(13)
N4 C31 C46 116.60(14)
C200 C31 C46 104.05(13)
N4 C31 H31 107.5
C200 C31 H31 107.5
C46 C31 H31 107.5
C33 C32 C37 122.23(17)
C33 C32 N6 129.31(16)
C37 C32 N6 108.46(14)
C32 C33 C34 117.00(18)
C32 C33 H33 121.5
C34 C33 H33 121.5
C35 C34 C33 121.39(18)
C35 C34 H34 119.3
C33 C34 H34 119.3
C34 C35 C36 120.88(18)
C34 C35 H35 119.6
C36 C35 H35 119.6
C37 C36 C35 118.36(18)
C37 C36 H36 120.8
C35 C36 H36 120.8
C36 C37 C32 120.12(16)
C36 C37 C44 129.60(16)
C32 C37 C44 110.25(14)
C39 C38 C43 118.10(18)
C39 C38 C200 122.04(17)
C43 C38 C200 119.86(16)
C38 C39 C40 120.1(2)
C38 C39 H39 120.0
C40 C39 H39 120.0
C41 C40 C39 121.3(2)
C41 C40 H40 119.4
C39 C40 H40 119.4
C40 C41 C42 119.0(2)
C40 C41 H41 120.5
C42 C41 H41 120.5
C41 C42 C43 120.6(2)
C41 C42 H42 119.7
C43 C42 H42 119.7
C42 C43 C38 120.9(2)
C42 C43 H43 119.5
C38 C43 H43 119.5
O5 C44 N100 112.87(13)
O5 C44 C37 110.18(13)
N100 C44 C37 111.50(14)
O5 C44 C200 117.34(14)
N100 C44 C200 101.29(12)
C37 C44 C200 103.04(13)
C46 N100 C44 116.72(14)
C46 N100 H45 121.6
C44 N100 H45 121.6
O6 C46 N100 127.11(17)
O6 C46 C31 126.19(15)
N100 C46 C31 106.67(14)
C26 C47 C48 120.2(3)
C26 C47 H47 119.9
C48 C47 H47 119.9
C29 C48 C47 119.5(3)
C29 C48 H48 120.2
C47 C48 H48 120.2
O7 C49 N4 125.06(18)
O7 C49 C50 117.92(17)
N4 C49 C50 116.94(15)
O8 C50 N6 123.82(17)
O8 C50 C49 119.29(16)
N6 C50 C49 116.88(15)

loop_
_geom_bond_atom_site_label_1
_geom_bond_atom_site_label_2
_geom_bond_distance
O1 C17 1.216(2)
O2 C21 1.218(2)
O3 C201 1.385(2)
O3 H3 0.8200
O4 C16 1.225(2)
O5 C44 1.3846(19)
O5 H5 0.8200
O6 C46 1.216(2)
O7 C49 1.216(2)
O8 C50 1.220(2)
N1 C17 1.346(2)
N1 C6 1.455(2)
N1 C7 1.474(2)
N2 C16 1.344(2)
N2 C15 1.423(2)
N2 C5 1.481(2)
C201 N101 1.459(2)
C201 C22 1.503(2)
C201 C5 1.581(2)
N4 C49 1.348(2)
N4 C31 1.455(2)
N4 C30 1.470(2)
C200 N6 1.483(2)
C200 C38 1.516(2)
C200 C31 1.519(2)
C200 C44 1.583(2)
N6 C50 1.342(2)
N6 C32 1.428(2)
C1 C24 1.365(4)
C1 C2 1.369(4)
C1 H1 0.9300
C2 C3 1.384(3)
C2 H2 0.9300
C3 C4 1.380(3)
C3 H3A 0.9300
C4 C25 1.388(3)
C4 C5 1.515(2)
C5 C6 1.517(2)
C6 C21 1.532(2)
C6 H6 0.9800
C7 C8 1.500(3)
C7 H7A 0.9700
C7 H7B 0.9700
C8 C9 1.377(3)
C8 C18 1.381(3)
C9 C10 1.381(4)
C9 H9 0.9300
C10 C11 1.380(5)
C10 H10 0.9300
C11 C19 1.360(5)
C11 H11 0.9300
C12 C13 1.381(3)
C12 C23 1.385(3)
C12 H12 0.9300
C13 C14 1.380(3)
C13 H13 0.9300
C14 C15 1.385(2)
C14 H14 0.9300
C15 C22 1.383(2)
C16 C17 1.530(3)
C18 C19 1.373(4)
C18 H18 0.9300
C19 H19 0.9300
N101 C21 1.344(2)
N101 H20 0.8600
C22 C23 1.377(3)
C23 H23 0.9300
C24 C25 1.375(3)
C24 H24 0.9300
C25 H25 0.9300
C26 C27 1.356(4)
C26 C47 1.382(5)
C26 H26 0.9300
C27 C28 1.373(4)
C27 H27 0.9300
C28 C29 1.383(3)
C28 H28 0.9300
C29 C48 1.382(3)
C29 C30 1.502(3)
C30 H30A 0.9700
C30 H30B 0.9700
C31 C46 1.532(2)
C31 H31 0.9800
C32 C33 1.379(2)
C32 C37 1.386(2)
C33 C34 1.386(3)
C33 H33 0.9300
C34 C35 1.378(3)
C34 H34 0.9300
C35 C36 1.387(3)
C35 H35 0.9300
C36 C37 1.376(2)
C36 H36 0.9300
C37 C44 1.502(2)
C38 C39 1.379(3)
C38 C43 1.384(3)
C39 C40 1.384(3)
C39 H39 0.9300
C40 C41 1.361(4)
C40 H40 0.9300
C41 C42 1.364(4)
C41 H41 0.9300
C42 C43 1.375(3)
C42 H42 0.9300
C43 H43 0.9300
C44 N100 1.453(2)
N100 C46 1.346(2)
N100 H45 0.8600
C47 C48 1.391(4)
C47 H47 0.9300
C48 H48 0.9300
C49 C50 1.530(3)
